data_4518504
loop_
_publ_author_name
'Wang, Yefei'
'Zhou, Zhen'
'Zhao, Liang'
'He, Cheng'
'Sun, Wenlong'
'Duan, Chunying'

_publ_section_title
;
 Ir-Porphyrin-Based Metal-Organic Framework as a Dual Metallo- and
 Photocatalyst for Inert Alkyl C(sp<sup>3</sup>)<b>-</b>H Bond Activation
 and Direct Functionalization.
;
_journal_name_full 'ACS applied materials &amp; interfaces'
_journal_paper_doi 10.1021/acsami.0c22276
_journal_year 2021
_chemical_formula_sum 'C144 H86 Cl Ir3 N12 Ni6 O32'
_chemical_formula_weight 3460.55
_space_group_crystal_system hexagonal
_space_group_IT_number 191
_space_group_name_Hall '-P 6 2'
_space_group_name_H-M_alt 'P 6/m m m'
_atom_sites_solution_hydrogens mixed
_audit_creation_method SHELXL-2014
_cell_angle_alpha 90
_cell_angle_beta 90
_cell_angle_gamma 120
_cell_formula_units_Z 1
_cell_length_a 31.7187(8)
_cell_length_b 31.7187(8)
_cell_length_c 16.8606(5)
_cell_measurement_reflns_used 9547
_cell_measurement_temperature 200(2)
_cell_measurement_theta_max 27.467
_cell_measurement_theta_min 2.225
_cell_volume 14690.4(7)
_computing_cell_refinement 'Bruker SAINT'
_computing_data_collection 'Bruker APEX2'
_computing_data_reduction 'Bruker SAINT'
_computing_molecular_graphics 'Bruker SHELXTL'
_computing_publication_material 'Bruker SHELXTL'
_computing_structure_refinement 'SHELXL-2014 (Sheldrick, 2014)'
_computing_structure_solution 'SHELXL-2014 (Sheldrick, 2014)'
_diffrn_ambient_temperature 200(2)
_diffrn_measured_fraction_theta_full 0.972
_diffrn_measured_fraction_theta_max 0.998
_diffrn_measurement_device_type 'Bruker APEX-II CCD'
_diffrn_measurement_method '\f and \w scans'
_diffrn_radiation_type MoK\a
_diffrn_radiation_wavelength 0.71073
_diffrn_reflns_av_R_equivalents 0.1041
_diffrn_reflns_av_unetI/netI 0.0478
_diffrn_reflns_Laue_measured_fraction_full 0.972
_diffrn_reflns_Laue_measured_fraction_max 0.998
_diffrn_reflns_limit_h_max 37
_diffrn_reflns_limit_h_min -37
_diffrn_reflns_limit_k_max 37
_diffrn_reflns_limit_k_min -36
_diffrn_reflns_limit_l_max 20
_diffrn_reflns_limit_l_min -20
_diffrn_reflns_number 88328
_diffrn_reflns_point_group_measured_fraction_full 0.972
_diffrn_reflns_point_group_measured_fraction_max 0.998
_diffrn_reflns_theta_full 25.242
_diffrn_reflns_theta_max 24.999
_diffrn_reflns_theta_min 2.224
_exptl_absorpt_coefficient_mu 0.888
_exptl_absorpt_correction_type none
_exptl_crystal_colour red
_exptl_crystal_density_diffrn 0.391
_exptl_crystal_description block
_exptl_crystal_F_000 1706
_refine_diff_density_max 3.210
_refine_diff_density_min -4.636
_refine_diff_density_rms 0.112
_refine_ls_extinction_method none
_refine_ls_goodness_of_fit_ref 1.155
_refine_ls_hydrogen_treatment constr
_refine_ls_matrix_type full
_refine_ls_number_parameters 102
_refine_ls_number_reflns 4886
_refine_ls_number_restraints 12
_refine_ls_restrained_S_all 1.158
_refine_ls_R_factor_all 0.1215
_refine_ls_R_factor_gt 0.0965
_refine_ls_shift/su_max 0.000
_refine_ls_shift/su_mean 0.000
_refine_ls_structure_factor_coef Fsqd
_refine_ls_weighting_details 'w=1/[\s^2^(Fo^2^)+(0.1588P)^2^+19.7097P] where P=(Fo^2^+2Fc^2^)/3'
_refine_ls_weighting_scheme calc
_refine_ls_wR_factor_gt 0.2792
_refine_ls_wR_factor_ref 0.2953
_reflns_Friedel_coverage 0.000
_reflns_number_gt 3636
_reflns_number_total 4886
_reflns_threshold_expression 'I > 2\s(I)'
_cod_data_source_file am0c22276_si_001.cif
_cod_data_source_block Ni-TCPP(Ir)
_cod_original_cell_volume 14690.4(9)
_cod_database_code 4518504
_shelx_space_group_comment
;
The symmetry employed for this shelxl refinement is uniquely defined
by the following loop, which should always be used as a source of
symmetry information in preference to the above space-group names.
They are only intended as comments.
;
_shelxl_version_number 2014-3
_platon_squeeze_void_probe_radius 1.20

loop_
_space_group_symop_operation_xyz
'x, y, z'
'-y, x-y, z'
'-x+y, -x, z'
'-x, -y, z'
'y, -x+y, z'
'x-y, x, z'
'y, x, -z'
'x-y, -y, -z'
'-x, -x+y, -z'
'-y, -x, -z'
'-x+y, y, -z'
'x, x-y, -z'
'-x, -y, -z'
'y, -x+y, -z'
'x-y, x, -z'
'x, y, -z'
'-y, x-y, -z'
'-x+y, -x, -z'
'-y, -x, z'
'-x+y, y, z'
'x, x-y, z'
'y, x, z'
'x-y, -y, z'
'-x, -x+y, z'

loop_
_atom_site_label
_atom_site_type_symbol
_atom_site_fract_x
_atom_site_fract_y
_atom_site_fract_z
_atom_site_U_iso_or_equiv
_atom_site_adp_type
_atom_site_occupancy
_atom_site_site_symmetry_order
_atom_site_calc_flag
_atom_site_refinement_flags_posn
_atom_site_refinement_flags_adp
_atom_site_refinement_flags_occupancy
_atom_site_disorder_assembly
_atom_site_disorder_group
Ir1 Ir 0.0000 0.5000 0.5000 0.0878(5) Uani 1 8 d S T P . .
Ni1 Ni -0.29719(3) 0.40562(6) 0.0000 0.0596(5) Uani 1 4 d S T P . .
O1 O -0.3333 0.3333 0.0000 0.056(3) Uani 1 12 d S T P . .
H1O H -0.3341 0.3428 -0.0463 0.085 Uiso 0.0833 1 calc R U P . .
O3W O -0.2589(3) 0.4823(5) 0.0000 0.103(4) Uani 1 4 d S T P . .
H3WA H -0.2639 0.5123 0.0376 0.154 Uiso 0.25 1 d R U P . .
H3WB H -0.2245 0.5121 -0.0395 0.154 Uiso 0.25 1 d R U P . .
C5 C -0.0242(4) 0.4879(2) 0.2503(7) 0.127(7) Uani 1 2 d S T P . .
H5 H -0.0445 0.4777 0.2047 0.152 Uiso 1 2 calc R U P . .
N1 N 0.0000 0.5000 0.3797(6) 0.063(3) Uani 1 4 d S TU P . .
O2 O -0.25022(18) 0.4101(2) 0.0869(3) 0.0787(14) Uani 1 1 d . . . . .
C6 C -0.1259(4) 0.43707(18) 0.2929(6) 0.091(4) Uani 1 2 d S T P . .
C10 C -0.2359(3) 0.38207(17) 0.1088(5) 0.070(3) Uani 1 2 d S T P . .
C9 C -0.1987(3) 0.40065(17) 0.1742(6) 0.069(3) Uani 1 2 d S T P . .
Cl1 Cl 0.0000 0.5710(6) 0.5000 0.058(4) Uani 0.1667 4 d S TU P . .
C1 C -0.1548(4) 0.42258(19) 0.4618(6) 0.101(4) Uani 1 2 d S T P . .
H1 H -0.1827 0.4087 0.4284 0.121 Uiso 1 2 calc R U P . .
C3 C -0.0887(3) 0.45564(17) 0.3557(6) 0.087(4) Uani 1 2 d S T P . .
C8 C -0.1793(4) 0.4467(4) 0.2023(7) 0.122(4) Uani 1 1 d . . . . .
H8 H -0.1901 0.4673 0.1808 0.146 Uiso 1 1 calc R U . . .
C2 C -0.1036(3) 0.44821(17) 0.4359(6) 0.091(4) Uani 1 2 d S T P . .
N2 N -0.0739(3) 0.46306(16) 0.5000 0.087(4) Uani 1 4 d S T P . .
C7 C -0.1434(4) 0.4650(5) 0.2626(7) 0.131(4) Uani 1 1 d . . . . .
H7 H -0.1315 0.4971 0.2820 0.157 Uiso 1 1 calc R U . . .
C4 C -0.0404(4) 0.47978(19) 0.3317(6) 0.093(4) Uani 1 2 d S T P . .

loop_
_atom_site_aniso_label
_atom_site_aniso_U_11
_atom_site_aniso_U_22
_atom_site_aniso_U_33
_atom_site_aniso_U_23
_atom_site_aniso_U_13
_atom_site_aniso_U_12
Ir1 0.0440(5) 0.1471(9) 0.0378(4) 0.000 0.000 0.0220(2)
Ni1 0.0641(8) 0.0776(12) 0.0416(8) 0.000 0.000 0.0388(6)
O1 0.065(5) 0.065(5) 0.039(7) 0.000 0.000 0.033(3)
O3W 0.093(6) 0.120(10) 0.105(9) 0.000 0.000 0.060(5)
C5 0.051(5) 0.226(16) 0.045(6) -0.007(2) -0.014(5) 0.026(3)
N1 0.020(4) 0.098(6) 0.044(5) 0.000 0.000 0.0102(18)
O2 0.070(3) 0.099(4) 0.069(3) -0.019(3) -0.030(3) 0.043(3)
C6 0.049(5) 0.151(10) 0.039(5) -0.002(2) -0.003(4) 0.025(3)
C10 0.052(5) 0.101(6) 0.040(4) -0.006(2) -0.011(4) 0.026(3)
C9 0.056(5) 0.092(6) 0.046(5) -0.001(2) -0.003(4) 0.028(3)
Cl1 0.047(8) 0.068(8) 0.053(8) 0.000 0.000 0.024(4)
C1 0.052(6) 0.163(10) 0.051(5) -0.003(2) -0.005(5) 0.026(3)
C3 0.050(5) 0.137(8) 0.045(5) 0.003(2) 0.006(4) 0.025(3)
C8 0.119(7) 0.129(8) 0.127(9) -0.040(7) -0.074(7) 0.068(7)
C2 0.045(5) 0.146(9) 0.049(5) 0.000(2) -0.001(4) 0.023(2)
N2 0.020(4) 0.152(11) 0.047(6) 0.000 0.000 0.010(2)
C7 0.128(9) 0.145(9) 0.117(9) -0.048(8) -0.075(7) 0.067(8)
C4 0.063(6) 0.146(9) 0.043(5) -0.004(2) -0.008(5) 0.032(3)

loop_
_atom_type_symbol
_atom_type_description
_atom_type_scat_dispersion_real
_atom_type_scat_dispersion_imag
_atom_type_scat_source
C C 0.0033 0.0016 'International Tables Vol C Tables 4.2.6.8 and 6.1.1.4'
H H 0.0000 0.0000 'International Tables Vol C Tables 4.2.6.8 and 6.1.1.4'
Cl Cl 0.1484 0.1585 'International Tables Vol C Tables 4.2.6.8 and 6.1.1.4'
Ir Ir -1.4442 7.9887 'International Tables Vol C Tables 4.2.6.8 and 6.1.1.4'
N N 0.0061 0.0033 'International Tables Vol C Tables 4.2.6.8 and 6.1.1.4'
Ni Ni 0.3393 1.1124 'International Tables Vol C Tables 4.2.6.8 and 6.1.1.4'
O O 0.0106 0.0060 'International Tables Vol C Tables 4.2.6.8 and 6.1.1.4'

loop_
_geom_angle_atom_site_label_1
_geom_angle_atom_site_label_2
_geom_angle_atom_site_label_3
_geom_angle
_geom_angle_site_symmetry_1
_geom_angle_site_symmetry_3
_geom_angle_publ_flag
N2 Ir1 N2 180.0 13_566 . ?
N2 Ir1 N1 90.000(2) 13_566 13_566 ?
N2 Ir1 N1 90.000(2) . 13_566 ?
N2 Ir1 N1 90.000(2) 13_566 . ?
N2 Ir1 N1 90.000(2) . . ?
N1 Ir1 N1 180.0 13_566 . ?
N2 Ir1 Cl1 90.000(2) 13_566 . ?
N2 Ir1 Cl1 90.000(1) . . ?
N1 Ir1 Cl1 90.000(1) 13_566 . ?
N1 Ir1 Cl1 90.000(1) . . ?
N2 Ir1 Cl1 90.000(1) 13_566 13_566 ?
N2 Ir1 Cl1 90.000(2) . 13_566 ?
N1 Ir1 Cl1 90.000(1) 13_566 13_566 ?
N1 Ir1 Cl1 90.000(1) . 13_566 ?
Cl1 Ir1 Cl1 180.0 . 13_566 ?
O1 Ni1 O2 93.47(16) . 11_455 ?
O1 Ni1 O2 93.47(16) . 20_455 ?
O2 Ni1 O2 91.6(3) 11_455 20_455 ?
O1 Ni1 O2 93.47(16) . 16 ?
O2 Ni1 O2 88.0(3) 11_455 16 ?
O2 Ni1 O2 173.1(3) 20_455 16 ?
O1 Ni1 O2 93.47(16) . . ?
O2 Ni1 O2 173.1(3) 11_455 . ?
O2 Ni1 O2 88.0(3) 20_455 . ?
O2 Ni1 O2 91.6(3) 16 . ?
O1 Ni1 O3W 180.0 . . ?
O2 Ni1 O3W 86.53(16) 11_455 . ?
O2 Ni1 O3W 86.53(16) 20_455 . ?
O2 Ni1 O3W 86.53(16) 16 . ?
O2 Ni1 O3W 86.53(16) . . ?
Ni1 O1 Ni1 120.0 3_455 2_565 ?
Ni1 O1 Ni1 120.000(1) 3_455 . ?
Ni1 O1 Ni1 120.000(1) 2_565 . ?
C5 C5 C4 108.0(6) 4_565 . ?
C4 N1 C4 107.8(12) 4_565 . ?
C4 N1 Ir1 126.1(6) 4_565 . ?
C4 N1 Ir1 126.1(6) . . ?
C10 O2 Ni1 132.8(5) . . ?
C7 C6 C7 117.7(11) 21_565 . ?
C7 C6 C3 121.2(6) 21_565 . ?
C7 C6 C3 121.2(6) . . ?
O2 C10 O2 128.4(8) . 21_565 ?
O2 C10 C9 115.7(4) . . ?
O2 C10 C9 115.7(4) 21_565 . ?
C8 C9 C8 116.4(10) . 21_565 ?
C8 C9 C10 121.6(5) . . ?
C8 C9 C10 121.6(5) 21_565 . ?
C1 C1 C2 107.3(6) 16_556 . ?
C4 C3 C2 123.8(9) . . ?
C4 C3 C6 117.0(9) . . ?
C2 C3 C6 119.2(9) . . ?
C9 C8 C7 122.2(10) . . ?
N2 C2 C3 126.1(9) . . ?
N2 C2 C1 109.8(8) . . ?
C3 C2 C1 124.1(9) . . ?
C2 N2 C2 105.9(10) . 16_556 ?
C2 N2 Ir1 127.0(5) . . ?
C2 N2 Ir1 127.0(5) 16_556 . ?
C6 C7 C8 120.7(11) . . ?
C3 C4 N1 127.0(10) . . ?
C3 C4 C5 125.0(9) . . ?
N1 C4 C5 108.1(9) . . ?

loop_
_geom_bond_atom_site_label_1
_geom_bond_atom_site_label_2
_geom_bond_distance
_geom_bond_site_symmetry_2
_geom_bond_publ_flag
Ir1 N2 2.029(9) 13_566 ?
Ir1 N2 2.029(9) . ?
Ir1 N1 2.029(10) 13_566 ?
Ir1 N1 2.029(10) . ?
Ir1 Cl1 2.25(2) . ?
Ir1 Cl1 2.25(2) 13_566 ?
Ni1 O1 1.9857(18) . ?
Ni1 O2 2.043(5) 11_455 ?
Ni1 O2 2.043(5) 20_455 ?
Ni1 O2 2.043(5) 16 ?
Ni1 O2 2.043(5) . ?
Ni1 O3W 2.105(14) . ?
O1 Ni1 1.9856(18) 3_455 ?
O1 Ni1 1.9856(18) 2_565 ?
C5 C5 1.33(2) 4_565 ?
C5 C4 1.442(16) . ?
N1 C4 1.374(12) 4_565 ?
N1 C4 1.374(12) . ?
O2 C10 1.241(6) . ?
C6 C7 1.359(12) 21_565 ?
C6 C7 1.359(12) . ?
C6 C3 1.470(14) . ?
C10 O2 1.241(6) 21_565 ?
C10 C9 1.503(12) . ?
C9 C8 1.354(11) . ?
C9 C8 1.354(11) 21_565 ?
C1 C1 1.29(2) 16_556 ?
C1 C2 1.474(14) . ?
C3 C4 1.387(14) . ?
C3 C2 1.412(14) . ?
C8 C7 1.416(12) . ?
C2 N2 1.355(11) . ?
N2 C2 1.355(11) 16_556 ?

loop_
_platon_squeeze_void_nr
_platon_squeeze_void_average_x
_platon_squeeze_void_average_y
_platon_squeeze_void_average_z
_platon_squeeze_void_volume
_platon_squeeze_void_count_electrons
_platon_squeeze_void_content
1 -0.003 -0.002 -0.008 12217 1147 ' '
